data_7240299
loop_
_publ_author_name
'Di Nicola, Corrado'
'Tombesi, Alessia'
'Moroni, Marco'
'Vismara, Rebecca'
'Marchetti, Fabio'
'Pettinari, Riccardo'
'Nardo, Luca'
'Vesco, Guglielmo'
'Galli, Simona'
'Casassa, Silvia'
'Pandolfo, Luciano'
'Pettinari, Claudio'

_publ_section_title
;
 Investigation on the Interconversion from DMF-Solvated to Unsolvated
 Copper(II) Pyrazolate Coordination Polymers
;
_journal_name_full CrystEngComm
_journal_paper_doi 10.1039/D0CE00370K
_journal_year 2020
_chemical_formula_moiety 'C3 H4 Cu1 N2 O1'
_chemical_formula_structural 'Cu (C3H3N2)(OH)'
_chemical_formula_sum 'C3 H4 Cu N2 O'
_chemical_formula_weight 147.62
_space_group_crystal_system orthorhombic
_space_group_IT_number 61
_space_group_name_Hall '-P 2ac 2ab'
_space_group_name_H-M_alt 'P b c a'
_audit_update_record
;
2019-12-10 deposited with the CCDC.	2020-04-13 downloaded from the CCDC.
;
_cell_angle_alpha 90
_cell_angle_beta 90
_cell_angle_gamma 90
_cell_formula_units_Z 8
_cell_length_a 18.71130(90)
_cell_length_b 6.72929(27)
_cell_length_c 6.84365(15)
_cell_measurement_temperature 298
_cell_volume 861.71(6)
_computing_cell_refinement 'TOPAS V3'
_computing_data_collection 'Bruker XRD Commander'
_computing_structure_refinement 'TOPAS V3'
_computing_structure_solution 'TOPAS V3'
_diffrn_ambient_temperature 298
_diffrn_detector_type 'Bruker Lynxeye linear PSD'
_diffrn_measurement_device_type 'Bruker AXS D8 Advance'
_diffrn_radiation_monochromator 'Nickel filter'
_diffrn_radiation_wavelength CuK\a~1~
_diffrn_source_target Cu
_diffrn_source_type 'sealed X-ray tube'
_exptl_crystal_density_diffrn 2.27
_exptl_crystal_density_meas ?
_exptl_crystal_density_method 'not measured'
_exptl_crystal_F_000 584
_pd_char_colour violet
_pd_instr_location ' ?'
_pd_meas_2theta_range_inc 0.02
_pd_meas_2theta_range_max 105
_pd_meas_2theta_range_min 5
_pd_meas_number_of_points 5001
_pd_meas_scan_method step
_pd_proc_2theta_range_inc 0.02
_pd_proc_2theta_range_max 105
_pd_proc_2theta_range_min 7
_pd_proc_ls_background_function 'Chebyshev polynomial'
_pd_proc_ls_profile_function 'fundamental parameters approach'
_pd_proc_ls_prof_R_factor 0.013
_pd_proc_ls_prof_wR_expected 0.004
_pd_proc_ls_prof_wR_factor 0.019
_pd_spec_mounting
;
 packed powder pellet
;
_pd_spec_mount_mode reflection
_pd_spec_shape flat_sheet
_pd_spec_size_axial 20
_pd_spec_size_equat 20
_pd_spec_size_thick 0.2
_refine_ls_extinction_method none
_refine_ls_hydrogen_treatment fixed
_refine_ls_matrix_type fullcycle
_refine_ls_number_parameters 42
_refine_ls_number_restraints 0
_refine_ls_shift/su_max .01
_refine_ls_structure_factor_coef Inet
_cod_data_source_file d0ce00370k2.cif
_cod_data_source_block Compound_1
_cod_depositor_comments
;
The following automatic conversions were performed:

data item '_exptl_crystal_density_meas' value 'not measured' was
changed to '?' -- the value is perceived as not measured.

Automatic conversion script
Id: cif_fix_values 7556 2019-12-06 15:28:31Z antanas 
;
_cod_original_cell_volume 861.710(57)
_cod_original_sg_symbol_H-M Pbca
_cod_original_formula_sum 'C3 H4 Cu1 N2 O1'
_cod_database_code 7240299

loop_
_symmetry_equiv_pos_as_xyz
'-x, -y, -z'
'-x, y+1/2, -z+1/2'
'-x+1/2, -y, z+1/2'
'-x+1/2, y+1/2, z'
'x, -y+1/2, z+1/2'
'x, y, z'
'x+1/2, -y+1/2, -z'
'x+1/2, y, -z+1/2'

loop_
_atom_site_label
_atom_site_type_symbol
_atom_site_symmetry_multiplicity
_atom_site_fract_x
_atom_site_fract_y
_atom_site_fract_z
_atom_site_occupancy
_atom_site_B_iso_or_equiv
Cu1 Cu 8 0.00286(17) 0.32091(25) 0.77643(40) 1 0.91(14)
N1 N 8 -0.08247 0.16516 0.884 1 2.91(14)
C3 C 8 -0.1461328 0.2130458 0.971919 1 2.91(14)
C2 C 8 -0.1894771 0.04856611 0.9653638 1 2.91(14)
C1 C 8 -0.1526025 -0.1009738 0.8733935 1 2.91(14)
N2 N 8 -0.08646848 -0.02891477 0.8231079 1 2.91(14)
H3 H 8 -0.1532437 0.342576 1.023587 1 2.91(14)
H1 H 8 -0.1651261 -0.2341606 0.8426322 1 2.91(14)
H2 H 8 -0.2367261 0.02578292 1.010961 1 2.91(14)
O1 O 8 0.9571 0.93239 0.31127 1 2.91(14)
H4 H 8 0.9126943 0.93239 0.3785688 1 2.91(14)

loop_
_atom_type_symbol
_atom_type_description
_atom_type_scat_source
C C 'International Tables for Crystallography (Vol. IV)'
H H 'International Tables for Crystallography (Vol. IV)'
Cu Cu 'International Tables for Crystallography (Vol. IV)'
N N 'International Tables for Crystallography (Vol. IV)'
O O 'International Tables for Crystallography (Vol. IV)'

loop_
_diffrn_radiation_type
'Cu K\a'
